data_7160383
loop_
_publ_author_name
'Bano, Kulsum'
'Ravi Kumar, ?'
'Jain, Archana'
'Panda, Tarun K.'

_publ_section_title
;
 Efficient hydrosilylation of carbonyls by zinc alkyl complexes supported
 by flexible amidophosphinochalcogenide ligands.
;
_journal_issue 12
_journal_name_full 'Organic &amp; biomolecular chemistry'
_journal_page_first 2925
_journal_page_last 2934
_journal_paper_doi 10.1039/d5ob00004a
_journal_volume 23
_journal_year 2025
_chemical_formula_moiety 'C40 H54 N4 O2 P2 S2 Zn2'
_chemical_formula_sum 'C40 H54 N4 O2 P2 S2 Zn2'
_chemical_formula_weight 879.67
_space_group_crystal_system monoclinic
_space_group_IT_number 14
_space_group_name_Hall '-P 2ybc'
_space_group_name_H-M_alt 'P 1 21/c 1'
_atom_sites_solution_hydrogens geom
_audit_creation_method SHELXL-2018/3
_audit_update_record
;
2024-12-09 deposited with the CCDC.	2025-02-17 downloaded from the CCDC.
;
_cell_angle_alpha 90
_cell_angle_beta 107.070(2)
_cell_angle_gamma 90
_cell_formula_units_Z 2
_cell_length_a 12.2096(7)
_cell_length_b 11.4911(8)
_cell_length_c 15.4394(10)
_cell_measurement_reflns_used 46643
_cell_measurement_temperature 273(2)
_cell_measurement_theta_max 27.146
_cell_measurement_theta_min 2.487
_cell_volume 2070.7(2)
_computing_molecular_graphics WINGX
_computing_publication_material 'ORTEP III'
_computing_structure_refinement 'SHELXL-2018/3 (Sheldrick, 2018)'
_computing_structure_solution 'SHELXT 2018/2 (Sheldrick, 2018)'
_diffrn_ambient_temperature 273(2)
_diffrn_measured_fraction_theta_full 0.999
_diffrn_measured_fraction_theta_max 0.997
_diffrn_measurement_device_type 'XtaLAB AFC12 (RINC): Kappa'
_diffrn_radiation_type MoK\a
_diffrn_radiation_wavelength 0.71073
_diffrn_reflns_av_R_equivalents 0.0717
_diffrn_reflns_av_unetI/netI 0.0289
_diffrn_reflns_Laue_measured_fraction_full 0.999
_diffrn_reflns_Laue_measured_fraction_max 0.997
_diffrn_reflns_limit_h_max 15
_diffrn_reflns_limit_h_min -14
_diffrn_reflns_limit_k_max 14
_diffrn_reflns_limit_k_min -14
_diffrn_reflns_limit_l_max 19
_diffrn_reflns_limit_l_min -19
_diffrn_reflns_number 46643
_diffrn_reflns_point_group_measured_fraction_full 0.999
_diffrn_reflns_point_group_measured_fraction_max 0.997
_diffrn_reflns_theta_full 25.242
_diffrn_reflns_theta_max 27.146
_diffrn_reflns_theta_min 2.487
_diffrn_source 'Enhance (Mo) X-ray Source'
_exptl_absorpt_coefficient_mu 1.375
_exptl_absorpt_correction_T_max 1.0000
_exptl_absorpt_correction_T_min 0.682
_exptl_absorpt_correction_type multi-scan
_exptl_crystal_colour yellow
_exptl_crystal_density_diffrn 1.411
_exptl_crystal_description block
_exptl_crystal_F_000 920
_exptl_crystal_size_max 0.25
_exptl_crystal_size_mid 0.19
_exptl_crystal_size_min 0.15
_refine_diff_density_max 0.431
_refine_diff_density_min -0.360
_refine_diff_density_rms 0.062
_refine_ls_extinction_method none
_refine_ls_goodness_of_fit_ref 1.093
_refine_ls_hydrogen_treatment constr
_refine_ls_matrix_type full
_refine_ls_number_parameters 236
_refine_ls_number_reflns 4584
_refine_ls_number_restraints 0
_refine_ls_restrained_S_all 1.093
_refine_ls_R_factor_all 0.0502
_refine_ls_R_factor_gt 0.0372
_refine_ls_shift/su_max 0.000
_refine_ls_shift/su_mean 0.000
_refine_ls_structure_factor_coef Fsqd
_refine_ls_weighting_details 'w=1/[\s^2^(Fo^2^)+(0.0389P)^2^+1.5392P] where P=(Fo^2^+2Fc^2^)/3'
_refine_ls_weighting_scheme calc
_refine_ls_wR_factor_gt 0.0948
_refine_ls_wR_factor_ref 0.1005
_reflns_Friedel_coverage 0.000
_reflns_number_gt 3728
_reflns_number_total 4584
_reflns_threshold_expression 'I > 2\s(I)'
_cod_data_source_file d5ob00004a2.cif
_cod_data_source_block shelx_CCDC1
_cod_depositor_comments
;
The following automatic conversions were performed:

data item '_exptl_absorpt_correction_type' value 'multi scan' was
changed to 'multi-scan' in accordance with the
/home/data/users/saulius/crontab/automatic-downloads/rss-feeds/RSC/lib/dictionaries/cif_core.dic
dictionary named 'cif_core.dic' version 2.4.2 last updated on
2011-04-26.

Automatic conversion script
Id: cif_fix_values 8170 2020-07-09 18:12:32Z antanas 

 Adding full bibliography for 7160382--7160383.cif.
;
_cod_original_sg_symbol_H-M 'P 21/c'
_cod_database_code 7160383
_shelx_shelxl_version_number 2018/3
_shelx_space_group_comment
;
The symmetry employed for this shelxl refinement is uniquely defined
by the following loop, which should always be used as a source of
symmetry information in preference to the above space-group names.
They are only intended as comments.
;

loop_
_space_group_symop_operation_xyz
'x, y, z'
'-x, y+1/2, -z+1/2'
'-x, -y, -z'
'x, -y-1/2, z-1/2'

loop_
_atom_site_label
_atom_site_type_symbol
_atom_site_fract_x
_atom_site_fract_y
_atom_site_fract_z
_atom_site_U_iso_or_equiv
_atom_site_adp_type
_atom_site_occupancy
_atom_site_site_symmetry_order
_atom_site_calc_flag
_atom_site_refinement_flags_posn
_atom_site_refinement_flags_adp
_atom_site_refinement_flags_occupancy
_atom_site_disorder_assembly
_atom_site_disorder_group
Zn1 Zn -0.21286(3) 0.09459(3) -0.03985(2) 0.04106(11) Uani 1 1 d . . . . .
S1 S -0.04330(6) 0.22744(6) -0.03112(5) 0.04473(18) Uani 1 1 d . . . . .
P1 P 0.11234(6) 0.16434(6) -0.02502(4) 0.03412(15) Uani 1 1 d . . . . .
O1 O 0.4803(3) -0.2446(3) 0.2447(2) 0.0938(10) Uani 1 1 d . . . . .
N1 N 0.1692(2) 0.06980(18) 0.05175(14) 0.0387(5) Uani 1 1 d . . . . .
N2 N 0.2931(2) -0.0839(2) 0.18750(16) 0.0444(5) Uani 1 1 d . . . . .
C1 C -0.2959(3) 0.1745(3) 0.0357(2) 0.0494(7) Uani 1 1 d . . . . .
H1A H -0.240562 0.205375 0.089353 0.059 Uiso 1 1 calc R U . . .
H1B H -0.338138 0.239629 0.001854 0.059 Uiso 1 1 calc R U . . .
C2 C -0.3785(3) 0.0961(4) 0.0646(3) 0.0726(10) Uani 1 1 d . . . . .
H2A H -0.432003 0.062939 0.011921 0.109 Uiso 1 1 calc R U . . .
H2B H -0.419217 0.140770 0.097719 0.109 Uiso 1 1 calc R U . . .
H2C H -0.336608 0.034967 0.102444 0.109 Uiso 1 1 calc R U . . .
C3 C 0.2003(3) 0.1093(3) 0.14674(18) 0.0455(6) Uani 1 1 d . . . . .
H3A H 0.139494 0.157560 0.155873 0.055 Uiso 1 1 calc R U . . .
H3B H 0.269642 0.155761 0.160177 0.055 Uiso 1 1 calc R U . . .
C4 C 0.2196(3) 0.0048(3) 0.21037(19) 0.0494(7) Uani 1 1 d . . . . .
H4A H 0.254553 0.031025 0.272033 0.059 Uiso 1 1 calc R U . . .
H4B H 0.146089 -0.029738 0.207534 0.059 Uiso 1 1 calc R U . . .
C5 C 0.4139(3) -0.0463(3) 0.2131(2) 0.0589(8) Uani 1 1 d . . . . .
H5A H 0.437794 -0.023849 0.276407 0.071 Uiso 1 1 calc R U . . .
H5B H 0.420768 0.021297 0.177439 0.071 Uiso 1 1 calc R U . . .
C6 C 0.4915(3) -0.1409(4) 0.1983(3) 0.0796(12) Uani 1 1 d . . . . .
H6A H 0.473281 -0.157052 0.133925 0.096 Uiso 1 1 calc R U . . .
H6B H 0.570250 -0.114245 0.219166 0.096 Uiso 1 1 calc R U . . .
C7 C 0.2869(3) -0.1923(3) 0.2358(2) 0.0584(8) Uani 1 1 d . . . . .
H7A H 0.208899 -0.221328 0.217268 0.070 Uiso 1 1 calc R U . . .
H7B H 0.308401 -0.177299 0.300483 0.070 Uiso 1 1 calc R U . . .
C8 C 0.3651(4) -0.2817(3) 0.2163(3) 0.0756(11) Uani 1 1 d . . . . .
H8A H 0.357915 -0.353570 0.247156 0.091 Uiso 1 1 calc R U . . .
H8B H 0.342723 -0.297352 0.151724 0.091 Uiso 1 1 calc R U . . .
C9 C 0.1141(2) 0.0979(2) -0.13085(17) 0.0377(5) Uani 1 1 d . . . . .
C10 C 0.0691(2) -0.0129(3) -0.15162(19) 0.0440(6) Uani 1 1 d . . . . .
H10 H 0.037576 -0.051201 -0.111534 0.053 Uiso 1 1 calc R U . . .
C11 C 0.0706(3) -0.0671(3) -0.2310(2) 0.0529(7) Uani 1 1 d . . . . .
H11 H 0.041716 -0.142106 -0.243444 0.063 Uiso 1 1 calc R U . . .
C12 C 0.1148(3) -0.0101(3) -0.2919(2) 0.0586(8) Uani 1 1 d . . . . .
H12 H 0.114191 -0.045761 -0.346147 0.070 Uiso 1 1 calc R U . . .
C13 C 0.1595(3) 0.0989(3) -0.2721(2) 0.0629(9) Uani 1 1 d . . . . .
H13 H 0.190142 0.136836 -0.312844 0.076 Uiso 1 1 calc R U . . .
C14 C 0.1598(3) 0.1538(3) -0.1924(2) 0.0539(8) Uani 1 1 d . . . . .
H14 H 0.190545 0.228158 -0.179841 0.065 Uiso 1 1 calc R U . . .
C15 C 0.2061(2) 0.2901(2) -0.01030(17) 0.0388(6) Uani 1 1 d . . . . .
C16 C 0.3236(3) 0.2713(3) 0.0162(2) 0.0562(8) Uani 1 1 d . . . . .
H16 H 0.351789 0.195612 0.023942 0.067 Uiso 1 1 calc R U . . .
C17 C 0.3985(3) 0.3630(3) 0.0310(3) 0.0700(10) Uani 1 1 d . . . . .
H17 H 0.477045 0.349488 0.048675 0.084 Uiso 1 1 calc R U . . .
C18 C 0.3571(3) 0.4751(3) 0.0196(3) 0.0720(10) Uani 1 1 d . . . . .
H18 H 0.407872 0.537429 0.029470 0.086 Uiso 1 1 calc R U . . .
C19 C 0.2422(3) 0.4950(3) -0.0061(3) 0.0637(9) Uani 1 1 d . . . . .
H19 H 0.214966 0.570979 -0.013769 0.076 Uiso 1 1 calc R U . . .
C20 C 0.1657(3) 0.4034(3) -0.0210(2) 0.0479(7) Uani 1 1 d . . . . .
H20 H 0.087294 0.417798 -0.038138 0.057 Uiso 1 1 calc R U . . .

loop_
_atom_site_aniso_label
_atom_site_aniso_U_11
_atom_site_aniso_U_22
_atom_site_aniso_U_33
_atom_site_aniso_U_23
_atom_site_aniso_U_13
_atom_site_aniso_U_12
Zn1 0.04586(19) 0.03449(18) 0.04394(19) 0.00193(13) 0.01492(14) 0.00491(14)
S1 0.0393(3) 0.0324(3) 0.0638(5) 0.0009(3) 0.0171(3) -0.0011(3)
P1 0.0378(3) 0.0271(3) 0.0375(3) 0.0011(3) 0.0112(3) -0.0021(3)
O1 0.0767(19) 0.081(2) 0.105(2) 0.0256(17) -0.0019(16) 0.0254(16)
N1 0.0488(13) 0.0303(11) 0.0360(11) 0.0006(9) 0.0111(10) 0.0005(9)
N2 0.0439(13) 0.0441(13) 0.0417(12) 0.0093(10) 0.0071(10) -0.0010(11)
C1 0.0504(16) 0.0449(16) 0.0565(17) -0.0039(14) 0.0214(14) 0.0056(13)
C2 0.066(2) 0.078(3) 0.084(3) 0.002(2) 0.038(2) -0.005(2)
C3 0.0554(17) 0.0394(15) 0.0392(14) -0.0033(12) 0.0101(12) -0.0001(13)
C4 0.0574(18) 0.0534(18) 0.0358(14) 0.0038(12) 0.0111(13) 0.0010(14)
C5 0.0469(17) 0.060(2) 0.0596(19) 0.0106(16) 0.0000(14) -0.0072(15)
C6 0.0467(19) 0.091(3) 0.092(3) 0.018(2) 0.0061(19) 0.009(2)
C7 0.065(2) 0.0518(19) 0.0500(17) 0.0202(15) 0.0032(15) -0.0062(16)
C8 0.087(3) 0.053(2) 0.075(2) 0.0213(18) 0.004(2) 0.006(2)
C9 0.0403(13) 0.0351(13) 0.0365(13) 0.0028(11) 0.0092(11) 0.0024(11)
C10 0.0442(15) 0.0434(16) 0.0433(15) -0.0011(12) 0.0113(12) -0.0040(12)
C11 0.0539(17) 0.0470(18) 0.0558(18) -0.0131(14) 0.0130(14) -0.0045(14)
C12 0.070(2) 0.061(2) 0.0431(16) -0.0076(15) 0.0145(15) 0.0048(17)
C13 0.092(3) 0.059(2) 0.0440(17) 0.0078(15) 0.0296(17) 0.0007(19)
C14 0.078(2) 0.0408(16) 0.0459(16) 0.0046(13) 0.0224(15) -0.0033(15)
C15 0.0455(14) 0.0332(13) 0.0384(14) -0.0010(11) 0.0136(11) -0.0054(11)
C16 0.0467(16) 0.0435(17) 0.076(2) 0.0063(15) 0.0153(15) -0.0011(14)
C17 0.0481(19) 0.063(2) 0.095(3) 0.004(2) 0.0152(18) -0.0131(17)
C18 0.068(2) 0.055(2) 0.098(3) -0.009(2) 0.032(2) -0.0258(18)
C19 0.070(2) 0.0333(16) 0.093(3) -0.0030(16) 0.032(2) -0.0098(15)
C20 0.0493(16) 0.0357(15) 0.0596(18) 0.0006(13) 0.0175(14) -0.0018(13)

loop_
_atom_type_symbol
_atom_type_description
_atom_type_scat_dispersion_real
_atom_type_scat_dispersion_imag
_atom_type_scat_source
C C 0.0033 0.0016 'International Tables Vol C Tables 4.2.6.8 and 6.1.1.4'
H H 0.0000 0.0000 'International Tables Vol C Tables 4.2.6.8 and 6.1.1.4'
N N 0.0061 0.0033 'International Tables Vol C Tables 4.2.6.8 and 6.1.1.4'
O O 0.0106 0.0060 'International Tables Vol C Tables 4.2.6.8 and 6.1.1.4'
P P 0.1023 0.0942 'International Tables Vol C Tables 4.2.6.8 and 6.1.1.4'
S S 0.1246 0.1234 'International Tables Vol C Tables 4.2.6.8 and 6.1.1.4'
Zn Zn 0.2839 1.4301 'International Tables Vol C Tables 4.2.6.8 and 6.1.1.4'

loop_
_geom_angle_atom_site_label_1
_geom_angle_atom_site_label_2
_geom_angle_atom_site_label_3
_geom_angle
_geom_angle_site_symmetry_1
_geom_angle_site_symmetry_3
_geom_angle_publ_flag
C1 Zn1 N1 133.85(11) . 3 ?
C1 Zn1 N2 119.06(12) . 3 ?
N1 Zn1 N2 84.33(9) 3 3 ?
C1 Zn1 S1 103.89(9) . . ?
N1 Zn1 S1 109.85(7) 3 . ?
N2 Zn1 S1 101.29(6) 3 . ?
P1 S1 Zn1 121.97(4) . . ?
N1 P1 C9 105.28(12) . . ?
N1 P1 C15 108.98(12) . . ?
C9 P1 C15 105.91(12) . . ?
N1 P1 S1 118.44(9) . . ?
C9 P1 S1 111.82(9) . . ?
C15 P1 S1 105.76(10) . . ?
C8 O1 C6 109.4(3) . . ?
C3 N1 P1 117.05(18) . . ?
C3 N1 Zn1 112.77(17) . 3 ?
P1 N1 Zn1 130.11(13) . 3 ?
C7 N2 C4 110.0(2) . . ?
C7 N2 C5 108.0(2) . . ?
C4 N2 C5 111.5(3) . . ?
C7 N2 Zn1 113.94(19) . 3 ?
C4 N2 Zn1 99.79(16) . 3 ?
C5 N2 Zn1 113.49(19) . 3 ?
C2 C1 Zn1 113.5(2) . . ?
C2 C1 H1A 108.9 . . ?
Zn1 C1 H1A 108.9 . . ?
C2 C1 H1B 108.9 . . ?
Zn1 C1 H1B 108.9 . . ?
H1A C1 H1B 107.7 . . ?
C1 C2 H2A 109.5 . . ?
C1 C2 H2B 109.5 . . ?
H2A C2 H2B 109.5 . . ?
C1 C2 H2C 109.5 . . ?
H2A C2 H2C 109.5 . . ?
H2B C2 H2C 109.5 . . ?
N1 C3 C4 110.1(2) . . ?
N1 C3 H3A 109.6 . . ?
C4 C3 H3A 109.6 . . ?
N1 C3 H3B 109.6 . . ?
C4 C3 H3B 109.6 . . ?
H3A C3 H3B 108.1 . . ?
N2 C4 C3 112.4(2) . . ?
N2 C4 H4A 109.1 . . ?
C3 C4 H4A 109.1 . . ?
N2 C4 H4B 109.1 . . ?
C3 C4 H4B 109.1 . . ?
H4A C4 H4B 107.9 . . ?
N2 C5 C6 111.9(3) . . ?
N2 C5 H5A 109.2 . . ?
C6 C5 H5A 109.2 . . ?
N2 C5 H5B 109.2 . . ?
C6 C5 H5B 109.2 . . ?
H5A C5 H5B 107.9 . . ?
O1 C6 C5 111.8(3) . . ?
O1 C6 H6A 109.2 . . ?
C5 C6 H6A 109.2 . . ?
O1 C6 H6B 109.2 . . ?
C5 C6 H6B 109.2 . . ?
H6A C6 H6B 107.9 . . ?
N2 C7 C8 110.5(3) . . ?
N2 C7 H7A 109.5 . . ?
C8 C7 H7A 109.5 . . ?
N2 C7 H7B 109.5 . . ?
C8 C7 H7B 109.5 . . ?
H7A C7 H7B 108.1 . . ?
O1 C8 C7 111.5(3) . . ?
O1 C8 H8A 109.3 . . ?
C7 C8 H8A 109.3 . . ?
O1 C8 H8B 109.3 . . ?
C7 C8 H8B 109.3 . . ?
H8A C8 H8B 108.0 . . ?
C10 C9 C14 118.5(3) . . ?
C10 C9 P1 119.1(2) . . ?
C14 C9 P1 122.3(2) . . ?
C11 C10 C9 120.8(3) . . ?
C11 C10 H10 119.6 . . ?
C9 C10 H10 119.6 . . ?
C10 C11 C12 120.1(3) . . ?
C10 C11 H11 119.9 . . ?
C12 C11 H11 119.9 . . ?
C13 C12 C11 119.5(3) . . ?
C13 C12 H12 120.2 . . ?
C11 C12 H12 120.2 . . ?
C12 C13 C14 121.1(3) . . ?
C12 C13 H13 119.5 . . ?
C14 C13 H13 119.5 . . ?
C13 C14 C9 120.0(3) . . ?
C13 C14 H14 120.0 . . ?
C9 C14 H14 120.0 . . ?
C20 C15 C16 118.9(3) . . ?
C20 C15 P1 122.9(2) . . ?
C16 C15 P1 118.2(2) . . ?
C17 C16 C15 120.7(3) . . ?
C17 C16 H16 119.6 . . ?
C15 C16 H16 119.6 . . ?
C16 C17 C18 119.8(3) . . ?
C16 C17 H17 120.1 . . ?
C18 C17 H17 120.1 . . ?
C19 C18 C17 120.2(3) . . ?
C19 C18 H18 119.9 . . ?
C17 C18 H18 119.9 . . ?
C18 C19 C20 120.7(3) . . ?
C18 C19 H19 119.7 . . ?
C20 C19 H19 119.7 . . ?
C19 C20 C15 119.7(3) . . ?
C19 C20 H20 120.1 . . ?
C15 C20 H20 120.1 . . ?

loop_
_geom_bond_atom_site_label_1
_geom_bond_atom_site_label_2
_geom_bond_distance
_geom_bond_site_symmetry_2
_geom_bond_publ_flag
Zn1 C1 1.981(3) . ?
Zn1 N1 1.986(2) 3 ?
Zn1 N2 2.205(2) 3 ?
Zn1 S1 2.5437(8) . ?
S1 P1 2.0102(10) . ?
P1 N1 1.608(2) . ?
P1 C9 1.809(3) . ?
P1 C15 1.816(3) . ?
O1 C8 1.410(5) . ?
O1 C6 1.419(5) . ?
N1 C3 1.474(3) . ?
N2 C7 1.465(4) . ?
N2 C4 1.468(4) . ?
N2 C5 1.475(4) . ?
C1 C2 1.513(5) . ?
C1 H1A 0.9700 . ?
C1 H1B 0.9700 . ?
C2 H2A 0.9600 . ?
C2 H2B 0.9600 . ?
C2 H2C 0.9600 . ?
C3 C4 1.526(4) . ?
C3 H3A 0.9700 . ?
C3 H3B 0.9700 . ?
C4 H4A 0.9700 . ?
C4 H4B 0.9700 . ?
C5 C6 1.502(6) . ?
C5 H5A 0.9700 . ?
C5 H5B 0.9700 . ?
C6 H6A 0.9700 . ?
C6 H6B 0.9700 . ?
C7 C8 1.493(5) . ?
C7 H7A 0.9700 . ?
C7 H7B 0.9700 . ?
C8 H8A 0.9700 . ?
C8 H8B 0.9700 . ?
C9 C10 1.387(4) . ?
C9 C14 1.392(4) . ?
C10 C11 1.379(4) . ?
C10 H10 0.9300 . ?
C11 C12 1.380(5) . ?
C11 H11 0.9300 . ?
C12 C13 1.365(5) . ?
C12 H12 0.9300 . ?
C13 C14 1.382(4) . ?
C13 H13 0.9300 . ?
C14 H14 0.9300 . ?
C15 C20 1.385(4) . ?
C15 C16 1.388(4) . ?
C16 C17 1.369(5) . ?
C16 H16 0.9300 . ?
C17 C18 1.376(6) . ?
C17 H17 0.9300 . ?
C18 C19 1.360(5) . ?
C18 H18 0.9300 . ?
C19 C20 1.381(4) . ?
C19 H19 0.9300 . ?
C20 H20 0.9300 . ?

loop_
_geom_hbond_atom_site_label_D
_geom_hbond_atom_site_label_H
_geom_hbond_atom_site_label_A
_geom_hbond_distance_DH
_geom_hbond_distance_HA
_geom_hbond_distance_DA
_geom_hbond_angle_DHA
_geom_hbond_site_symmetry_A
_geom_hbond_publ_flag
C10 H10 S1 0.93 2.98 3.829(3) 152.8 3 yes
C20 H20 S1 0.93 2.73 3.224(3) 114.3 . yes

loop_
_geom_torsion_atom_site_label_1
_geom_torsion_atom_site_label_2
_geom_torsion_atom_site_label_3
_geom_torsion_atom_site_label_4
_geom_torsion
_geom_torsion_site_symmetry_1
_geom_torsion_site_symmetry_2
_geom_torsion_site_symmetry_3
_geom_torsion_site_symmetry_4
_geom_torsion_publ_flag
C9 P1 N1 C3 168.0(2) . . . . ?
C15 P1 N1 C3 54.7(2) . . . . ?
S1 P1 N1 C3 -66.1(2) . . . . ?
C9 P1 N1 Zn1 -8.7(2) . . . 3 ?
C15 P1 N1 Zn1 -121.93(17) . . . 3 ?
S1 P1 N1 Zn1 117.20(15) . . . 3 ?
P1 N1 C3 C4 163.5(2) . . . . ?
Zn1 N1 C3 C4 -19.2(3) 3 . . . ?
C7 N2 C4 C3 -166.8(2) . . . . ?
C5 N2 C4 C3 73.5(3) . . . . ?
Zn1 N2 C4 C3 -46.7(3) 3 . . . ?
N1 C3 C4 N2 47.4(3) . . . . ?
C7 N2 C5 C6 53.6(4) . . . . ?
C4 N2 C5 C6 174.5(3) . . . . ?
Zn1 N2 C5 C6 -73.8(3) 3 . . . ?
C8 O1 C6 C5 57.3(5) . . . . ?
N2 C5 C6 O1 -55.6(4) . . . . ?
C4 N2 C7 C8 -177.6(3) . . . . ?
C5 N2 C7 C8 -55.7(4) . . . . ?
Zn1 N2 C7 C8 71.4(3) 3 . . . ?
C6 O1 C8 C7 -60.2(4) . . . . ?
N2 C7 C8 O1 61.0(4) . . . . ?
N1 P1 C9 C10 51.7(2) . . . . ?
C15 P1 C9 C10 167.1(2) . . . . ?
S1 P1 C9 C10 -78.2(2) . . . . ?
N1 P1 C9 C14 -128.0(3) . . . . ?
C15 P1 C9 C14 -12.6(3) . . . . ?
S1 P1 C9 C14 102.2(2) . . . . ?
C14 C9 C10 C11 0.6(4) . . . . ?
P1 C9 C10 C11 -179.0(2) . . . . ?
C9 C10 C11 C12 -1.5(5) . . . . ?
C10 C11 C12 C13 1.5(5) . . . . ?
C11 C12 C13 C14 -0.8(6) . . . . ?
C12 C13 C14 C9 0.0(6) . . . . ?
C10 C9 C14 C13 0.1(5) . . . . ?
P1 C9 C14 C13 179.7(3) . . . . ?
N1 P1 C15 C20 -140.0(2) . . . . ?
C9 P1 C15 C20 107.2(3) . . . . ?
S1 P1 C15 C20 -11.7(3) . . . . ?
N1 P1 C15 C16 37.5(3) . . . . ?
C9 P1 C15 C16 -75.3(3) . . . . ?
S1 P1 C15 C16 165.8(2) . . . . ?
C20 C15 C16 C17 -0.4(5) . . . . ?
P1 C15 C16 C17 -178.0(3) . . . . ?
C15 C16 C17 C18 0.0(6) . . . . ?
C16 C17 C18 C19 0.1(6) . . . . ?
C17 C18 C19 C20 0.1(6) . . . . ?
C18 C19 C20 C15 -0.5(5) . . . . ?
C16 C15 C20 C19 0.6(5) . . . . ?
P1 C15 C20 C19 178.1(3) . . . . ?
